data_4335881
loop_
_publ_author_name
'Daniel L. Reger'
'Andrew Leitner'
'Mark D. Smith'
'T. Thao Tran'
'P. Shiv Halasyamani'

_publ_contact_author_address
;
Department of Chemistry and Biochemistry
University of South Carolina
Columbia, South Carolina 29208
USA
;
_publ_contact_author_email reger@mailbox.sc.edu
_publ_contact_author_fax '1 803 777 9521'
_publ_contact_author_name 'Professor Daniel L. Reger'
_publ_contact_author_phone '1 803 777 2587'
_publ_section_title
;
 Homochiral Helical Metal-Organic Frameworks of Group 1 Metals
;
_journal_name_full 'Inorganic Chemistry'
_journal_page_first 10041
_journal_page_last 10051
_journal_paper_doi 10.1021/ic401327h
_journal_volume 52
_journal_year 2013
_chemical_absolute_configuration ad
_chemical_formula_moiety 'C15 H10 K N O5'
_chemical_formula_sum 'C15 H10 K N O5'
_chemical_formula_weight 323.34
_chemical_name_systematic
;
 ? 
;
_space_group_crystal_system monoclinic
_space_group_IT_number 4
_space_group_name_Hall 'P 2yb'
_space_group_name_H-M_alt 'P 1 21 1'
_symmetry_space_group_name_Hall 'P 2yb'
_symmetry_space_group_name_H-M 'P 1 21 1'
_atom_sites_solution_hydrogens geom
_atom_sites_solution_primary direct
_atom_sites_solution_secondary difmap
_audit_creation_date 2012-03-01
_audit_creation_method
;
  Olex2 1.1
  (compiled Nov  1 2011 20:42:30, GUI svn.r3906)
;
_cell_angle_alpha 90.00
_cell_angle_beta 99.1048(10)
_cell_angle_gamma 90.00
_cell_formula_units_Z 2
_cell_length_a 8.7050(5)
_cell_length_b 6.6081(4)
_cell_length_c 11.1731(7)
_cell_measurement_reflns_used 6467
_cell_measurement_temperature 100(2)
_cell_measurement_theta_max 28.263
_cell_measurement_theta_min 2.369
_cell_volume 634.62(7)
_computing_cell_refinement 'SAINT-Plus Version 6.45 (Bruker, 2001)'
_computing_data_collection 'SMART Version 5.625 (Bruker, 2001)'
_computing_data_reduction 'SAINT-Plus Version 6.45 (Bruker, 2001)'
_computing_molecular_graphics
;
O. V. Dolomanov, L. J. Bourhis, R. J. Gildea, J. A. K. Howard and H. Puschmann,
OLEX2: a complete structure solution, refinement and analysis program.
J. Appl. Cryst. (2009). 42, 339-341.
;
_computing_publication_material
;
O. V. Dolomanov, L. J. Bourhis, R. J. Gildea, J. A. K. Howard and H. Puschmann,
OLEX2: a complete structure solution, refinement and analysis program.
J. Appl. Cryst. (2009). 42, 339-341.
;
_computing_structure_refinement
;
SHELXL, G.M. Sheldrick, Acta Cryst.
2008). A64, 112-122
;
_computing_structure_solution
;
SHELXS, G.M. Sheldrick, Acta Cryst.
(2008). A64, 112-122
;
_diffrn_ambient_temperature 100(2)
_diffrn_measured_fraction_theta_full 0.999
_diffrn_measured_fraction_theta_max 0.999
_diffrn_measurement_device_type 'Bruker SMART APEX CCD diffractometer'
_diffrn_measurement_method 'omega and phi scans'
_diffrn_radiation_monochromator graphite
_diffrn_radiation_type MoK\a
_diffrn_radiation_wavelength 0.71073
_diffrn_reflns_av_R_equivalents 0.0233
_diffrn_reflns_av_unetI/netI 0.0238
_diffrn_reflns_limit_h_max 11
_diffrn_reflns_limit_h_min -11
_diffrn_reflns_limit_k_max 8
_diffrn_reflns_limit_k_min -8
_diffrn_reflns_limit_l_max 14
_diffrn_reflns_limit_l_min -14
_diffrn_reflns_number 10646
_diffrn_reflns_theta_full 28.31
_diffrn_reflns_theta_max 28.31
_diffrn_reflns_theta_min 1.85
_diffrn_source 'sealed tube'
_diffrn_source_current 39.0
_diffrn_source_power 1.833
_diffrn_source_target Mo
_diffrn_source_voltage 47.0
_exptl_absorpt_coefficient_mu 0.445
_exptl_absorpt_correction_T_max 1
_exptl_absorpt_correction_T_min 0.871060
_exptl_absorpt_correction_type multi-scan
_exptl_absorpt_process_details
;
SADABS v.2.10 (Bruker,2003) was used for absorption correction.
R(int) was 0.0586 before and 0.0311 after correction.
The Ratio of minimum to maximum transmission is 0.8711.
The \l/2 correction factor is 0.0015.
;
_exptl_crystal_colour 'light brown'
_exptl_crystal_density_diffrn 1.692
_exptl_crystal_description plate
_exptl_crystal_F_000 332
_exptl_crystal_size_max 0.48
_exptl_crystal_size_mid 0.38
_exptl_crystal_size_min 0.12
_refine_diff_density_max 0.485
_refine_diff_density_min -0.203
_refine_diff_density_rms 0.070
_refine_ls_abs_structure_details 'Flack H D (1983), Acta Cryst. A39, 876-881'
_refine_ls_abs_structure_Flack 0.03(3)
_refine_ls_extinction_method none
_refine_ls_goodness_of_fit_ref 1.102
_refine_ls_hydrogen_treatment mixed
_refine_ls_matrix_type full
_refine_ls_number_parameters 202
_refine_ls_number_reflns 3129
_refine_ls_number_restraints 3
_refine_ls_restrained_S_all 1.102
_refine_ls_R_factor_all 0.0318
_refine_ls_R_factor_gt 0.0311
_refine_ls_shift/su_max 0.001
_refine_ls_shift/su_mean 0.000
_refine_ls_structure_factor_coef Fsqd
_refine_ls_weighting_details 'calc w=1/[\s^2^(Fo^2^)+(0.0532P)^2^+0.0940P] where P=(Fo^2^+2Fc^2^)/3'
_refine_ls_weighting_scheme calc
_refine_ls_wR_factor_gt 0.0819
_refine_ls_wR_factor_ref 0.0824
_reflns_number_gt 3058
_reflns_number_total 3129
_reflns_threshold_expression >2sigma(I)
_cod_data_source_file ic401327h_si_001_09.cif
_cod_data_source_block 4
_cod_database_code 4335881

loop_
_space_group_symop_id
_space_group_symop_operation_xyz
1 'x, y, z'
2 '-x, y+1/2, -z'

loop_
_atom_site_label
_atom_site_type_symbol
_atom_site_fract_x
_atom_site_fract_y
_atom_site_fract_z
_atom_site_U_iso_or_equiv
_atom_site_adp_type
_atom_site_occupancy
_atom_site_symmetry_multiplicity
_atom_site_calc_flag
_atom_site_refinement_flags
K1 K 0.58277(3) 0.61275(6) 0.11242(3) 0.01606(9) Uani 1 1 d .
O1 O -0.11797(12) 0.5884(2) 0.22474(10) 0.0170(2) Uani 1 1 d .
O2 O 0.41158(13) 0.5711(2) 0.28847(10) 0.0162(3) Uani 1 1 d .
O3 O 0.31240(15) 0.8608(2) 0.08729(13) 0.0199(3) Uani 1 1 d D
H3 H 0.289(3) 0.980(2) 0.107(2) 0.030 Uiso 1 1 d D
O4 O 0.32324(13) 0.4199(2) 0.00704(11) 0.0171(2) Uani 1 1 d .
O5 O 0.23140(15) 0.22924(19) 0.14627(11) 0.0183(3) Uani 1 1 d .
N1 N 0.14704(14) 0.5857(2) 0.25553(11) 0.0112(3) Uani 1 1 d .
C1 C 0.00324(17) 0.5880(3) 0.29678(13) 0.0118(3) Uani 1 1 d .
C2 C 0.00507(16) 0.5909(3) 0.42931(13) 0.0116(3) Uani 1 1 d .
C3 C 0.14838(16) 0.5915(3) 0.50925(13) 0.0113(3) Uani 1 1 d .
C4 C 0.29027(16) 0.5890(3) 0.46331(13) 0.0129(3) Uani 1 1 d .
C5 C 0.29122(17) 0.5816(3) 0.33096(13) 0.0119(3) Uani 1 1 d .
C6 C -0.13330(17) 0.5920(3) 0.47474(14) 0.0142(3) Uani 1 1 d .
H6 H -0.2294 0.5910 0.4208 0.017 Uiso 1 1 calc R
C7 C -0.13243(17) 0.5944(3) 0.60120(13) 0.0151(3) Uani 1 1 d .
H7 H -0.2281 0.5953 0.6319 0.018 Uiso 1 1 calc R
C8 C 0.00521(17) 0.5956(3) 0.68001(13) 0.0139(3) Uani 1 1 d .
H8 H 0.0040 0.5978 0.7649 0.017 Uiso 1 1 calc R
C9 C 0.14940(17) 0.5935(3) 0.63635(13) 0.0130(3) Uani 1 1 d .
C10 C 0.29440(18) 0.5952(4) 0.71456(13) 0.0180(3) Uani 1 1 d .
H10 H 0.2969 0.5956 0.7999 0.022 Uiso 1 1 calc R
C11 C 0.43186(18) 0.5964(4) 0.66791(14) 0.0225(4) Uani 1 1 d .
H11 H 0.5284 0.5998 0.7211 0.027 Uiso 1 1 calc R
C12 C 0.42953(17) 0.5926(4) 0.54132(14) 0.0193(3) Uani 1 1 d .
H12 H 0.5247 0.5925 0.5097 0.023 Uiso 1 1 calc R
C13 C 0.14422(17) 0.5692(2) 0.12267(13) 0.0116(3) Uani 1 1 d .
H13 H 0.0351 0.5274 0.0903 0.014 Uiso 1 1 calc R
C14 C 0.1640(2) 0.7693(3) 0.06071(15) 0.0155(3) Uani 1 1 d .
H14A H 0.1399 0.7481 -0.0280 0.019 Uiso 1 1 calc R
H14B H 0.0860 0.8654 0.0831 0.019 Uiso 1 1 calc R
C15 C 0.24444(19) 0.3918(3) 0.09024(15) 0.0132(3) Uani 1 1 d .

loop_
_atom_site_aniso_label
_atom_site_aniso_U_11
_atom_site_aniso_U_22
_atom_site_aniso_U_33
_atom_site_aniso_U_23
_atom_site_aniso_U_13
_atom_site_aniso_U_12
K1 0.01351(15) 0.02020(17) 0.01469(15) 0.00240(16) 0.00291(11) -0.00215(14)
O1 0.0118(5) 0.0255(7) 0.0133(5) -0.0002(5) 0.0004(4) 0.0011(5)
O2 0.0123(5) 0.0236(7) 0.0131(5) 0.0000(4) 0.0030(4) 0.0008(5)
O3 0.0202(6) 0.0145(6) 0.0251(7) -0.0009(5) 0.0035(5) 0.0001(5)
O4 0.0181(6) 0.0194(6) 0.0150(6) -0.0034(5) 0.0062(4) -0.0012(5)
O5 0.0227(6) 0.0140(6) 0.0193(6) 0.0001(5) 0.0073(5) 0.0013(5)
N1 0.0123(5) 0.0125(7) 0.0088(5) -0.0002(6) 0.0021(4) 0.0013(6)
C1 0.0135(6) 0.0102(7) 0.0120(6) -0.0005(6) 0.0030(5) 0.0000(6)
C2 0.0138(6) 0.0106(7) 0.0105(6) -0.0009(6) 0.0023(5) 0.0006(6)
C3 0.0138(6) 0.0092(7) 0.0110(6) -0.0006(6) 0.0019(5) -0.0017(6)
C4 0.0133(6) 0.0149(8) 0.0104(6) -0.0002(7) 0.0017(5) 0.0005(6)
C5 0.0138(6) 0.0104(8) 0.0115(6) 0.0004(6) 0.0017(5) -0.0016(6)
C6 0.0125(6) 0.0153(8) 0.0151(6) -0.0018(7) 0.0028(5) -0.0007(7)
C7 0.0166(7) 0.0145(7) 0.0158(6) -0.0016(7) 0.0074(5) -0.0010(7)
C8 0.0192(7) 0.0116(7) 0.0119(6) -0.0016(7) 0.0050(5) -0.0011(7)
C9 0.0168(7) 0.0112(7) 0.0114(6) -0.0003(7) 0.0037(5) 0.0007(7)
C10 0.0196(7) 0.0228(9) 0.0109(6) 0.0006(7) 0.0006(5) 0.0001(8)
C11 0.0156(7) 0.0369(10) 0.0137(7) 0.0015(9) -0.0015(5) -0.0002(9)
C12 0.0129(7) 0.0295(9) 0.0151(7) 0.0003(8) 0.0012(5) -0.0016(8)
C13 0.0122(6) 0.0144(9) 0.0084(6) -0.0003(5) 0.0018(5) -0.0004(6)
C14 0.0169(8) 0.0165(8) 0.0131(7) 0.0006(6) 0.0026(6) 0.0029(6)
C15 0.0132(7) 0.0137(7) 0.0126(7) -0.0040(6) 0.0012(6) 0.0001(6)

loop_
_atom_type_symbol
_atom_type_description
_atom_type_scat_dispersion_real
_atom_type_scat_dispersion_imag
_atom_type_scat_source
C C 0.0033 0.0016 'International Tables Vol C Tables 4.2.6.8 and 6.1.1.4'
H H 0.0000 0.0000 'International Tables Vol C Tables 4.2.6.8 and 6.1.1.4'
K K 0.2009 0.2494 'International Tables Vol C Tables 4.2.6.8 and 6.1.1.4'
N N 0.0061 0.0033 'International Tables Vol C Tables 4.2.6.8 and 6.1.1.4'
O O 0.0106 0.0060 'International Tables Vol C Tables 4.2.6.8 and 6.1.1.4'

loop_
_geom_angle_atom_site_label_1
_geom_angle_atom_site_label_2
_geom_angle_atom_site_label_3
_geom_angle
_geom_angle_site_symmetry_1
_geom_angle_site_symmetry_3
K1 K1 K1 101.674(13) 2_655 2_645
O1 K1 K1 115.94(3) 1_655 2_645
O1 K1 K1 121.96(3) 1_655 2_655
O1 K1 O3 143.03(4) 1_655 .
O1 K1 O3 85.94(4) 1_655 2_645
O1 K1 C15 81.29(4) 1_655 2_655
O1 K1 C15 142.99(4) 1_655 .
O2 K1 K1 109.82(3) . 2_655
O2 K1 K1 100.30(3) . 2_645
O2 K1 O1 105.13(4) . 1_655
O2 K1 O3 138.94(4) . 2_645
O2 K1 O3 65.27(4) . .
O2 K1 O4 75.26(4) . .
O2 K1 C15 153.41(4) . 2_655
O2 K1 C15 53.54(4) . .
O3 K1 K1 96.02(3) 2_645 2_655
O3 K1 K1 101.02(3) . 2_645
O3 K1 K1 45.40(3) . 2_655
O3 K1 K1 41.83(3) 2_645 2_645
O3 K1 O3 125.67(2) . 2_645
O3 K1 C15 93.85(4) . 2_655
O3 K1 C15 66.26(4) 2_645 2_655
O3 K1 C15 94.10(4) 2_645 .
O3 K1 C15 61.80(4) . .
O4 K1 K1 37.41(3) 2_655 2_655
O4 K1 K1 85.82(3) . 2_655
O4 K1 K1 113.74(3) 2_655 2_645
O4 K1 K1 36.33(3) . 2_645
O4 K1 O1 85.84(4) 2_655 1_655
O4 K1 O1 148.34(5) . 1_655
O4 K1 O2 135.23(4) 2_655 .
O4 K1 O3 84.06(4) 2_655 2_645
O4 K1 O3 66.82(4) . .
O4 K1 O3 79.88(4) 2_655 .
O4 K1 O3 75.44(4) . 2_645
O4 K1 O4 116.71(3) 2_655 .
O4 K1 C15 112.87(4) . 2_655
O4 K1 C15 18.20(4) 2_655 2_655
O4 K1 C15 131.04(4) 2_655 .
O4 K1 C15 21.75(4) . .
C15 K1 K1 52.48(3) . 2_645
C15 K1 K1 99.77(3) 2_655 2_645
C15 K1 K1 48.66(3) 2_655 2_655
C15 K1 K1 94.89(3) . 2_655
C15 K1 C15 132.27(2) . 2_655
C1 O1 K1 166.27(10) . 1_455
C5 O2 K1 153.86(10) . .
K1 O3 K1 92.77(4) . 2_655
K1 O3 H3 78.1(18) 2_655 .
K1 O3 H3 137.4(18) . .
C14 O3 K1 116.78(10) . 2_655
C14 O3 K1 119.22(10) . .
C14 O3 H3 101.6(18) . .
K1 O4 K1 106.25(4) 2_645 .
C15 O4 K1 105.38(10) . .
C15 O4 K1 120.85(11) . 2_645
C1 N1 C13 117.10(12) . .
C5 N1 C1 124.47(12) . .
C5 N1 C13 118.22(12) . .
O1 C1 N1 120.45(13) . .
O1 C1 C2 122.09(13) . .
N1 C1 C2 117.46(12) . .
C3 C2 C1 120.06(13) . .
C6 C2 C1 119.81(13) . .
C6 C2 C3 120.13(13) . .
C2 C3 C9 119.81(13) . .
C4 C3 C2 120.38(13) . .
C4 C3 C9 119.81(13) . .
C3 C4 C5 120.48(13) . .
C12 C4 C3 120.22(13) . .
C12 C4 C5 119.29(13) . .
O2 C5 N1 120.79(13) . .
O2 C5 C4 122.12(14) . .
N1 C5 C4 117.09(13) . .
C2 C6 H6 119.9 . .
C2 C6 C7 120.11(14) . .
C7 C6 H6 119.9 . .
C6 C7 H7 119.7 . .
C8 C7 C6 120.59(14) . .
C8 C7 H7 119.7 . .
C7 C8 H8 119.6 . .
C7 C8 C9 120.72(13) . .
C9 C8 H8 119.6 . .
C8 C9 C3 118.63(13) . .
C8 C9 C10 122.60(13) . .
C10 C9 C3 118.77(13) . .
C9 C10 H10 119.7 . .
C11 C10 C9 120.57(14) . .
C11 C10 H10 119.7 . .
C10 C11 H11 119.9 . .
C10 C11 C12 120.20(14) . .
C12 C11 H11 119.9 . .
C4 C12 C11 120.42(14) . .
C4 C12 H12 119.8 . .
C11 C12 H12 119.8 . .
N1 C13 H13 104.2 . .
N1 C13 C14 114.05(13) . .
N1 C13 C15 111.80(12) . .
C14 C13 H13 104.2 . .
C14 C13 C15 116.59(13) . .
C15 C13 H13 104.2 . .
O3 C14 C13 116.31(13) . .
O3 C14 H14A 108.2 . .
O3 C14 H14B 108.2 . .
C13 C14 H14A 108.2 . .
C13 C14 H14B 108.2 . .
H14A C14 H14B 107.4 . .
K1 C15 K1 78.85(4) . 2_645
O4 C15 K1 52.87(8) . .
O4 C15 O5 126.79(16) . .
O4 C15 C13 117.34(15) . .
O5 C15 K1 87.31(10) . 2_645
O5 C15 K1 119.75(11) . .
O5 C15 C13 115.74(14) . .
C13 C15 K1 152.32(10) . 2_645
C13 C15 K1 100.38(9) . .

loop_
_geom_bond_atom_site_label_1
_geom_bond_atom_site_label_2
_geom_bond_distance
_geom_bond_site_symmetry_2
K1 K1 4.2613(4) 2_655
K1 K1 4.2614(4) 2_645
K1 O1 2.7115(11) 1_655
K1 O2 2.6633(12) .
K1 O3 3.0379(14) 2_645
K1 O3 2.8452(13) .
K1 O4 2.6967(13) .
K1 O4 2.6300(13) 2_655
K1 C15 3.2612(17) .
K1 C15 3.4451(17) 2_655
O1 K1 2.7115(11) 1_455
O1 C1 1.2217(17) .
O2 C5 1.2188(19) .
O3 K1 3.0379(14) 2_655
O3 H3 0.848(13) .
O3 C14 1.415(2) .
O4 K1 2.6300(13) 2_645
O4 C15 1.253(2) .
O5 C15 1.258(2) .
N1 C1 1.4008(18) .
N1 C5 1.3970(18) .
N1 C13 1.4848(18) .
C1 C2 1.4785(19) .
C2 C3 1.4147(19) .
C2 C6 1.379(2) .
C3 C4 1.411(2) .
C3 C9 1.4187(19) .
C4 C5 1.481(2) .
C4 C12 1.3767(19) .
C6 H6 0.9500 .
C6 C7 1.412(2) .
C7 H7 0.9500 .
C7 C8 1.370(2) .
C8 H8 0.9500 .
C8 C9 1.417(2) .
C9 C10 1.417(2) .
C10 H10 0.9500 .
C10 C11 1.379(2) .
C11 H11 0.9500 .
C11 C12 1.412(2) .
C12 H12 0.9500 .
C13 H13 1.0000 .
C13 C14 1.515(2) .
C13 C15 1.538(2) .
C14 H14A 0.9900 .
C14 H14B 0.9900 .
C15 K1 3.4451(17) 2_645

loop_
_geom_hbond_atom_site_label_D
_geom_hbond_atom_site_label_H
_geom_hbond_atom_site_label_A
_geom_hbond_distance_DH
_geom_hbond_distance_HA
_geom_hbond_distance_DA
_geom_hbond_angle_DHA
_geom_hbond_site_symmetry_A
O3 H3 O5 0.848(13) 1.799(13) 2.6471(17) 178(3) 1_565

loop_
_geom_torsion_atom_site_label_1
_geom_torsion_atom_site_label_2
_geom_torsion_atom_site_label_3
_geom_torsion_atom_site_label_4
_geom_torsion
_geom_torsion_site_symmetry_1
_geom_torsion_site_symmetry_4
K1 K1 O2 C5 -74.2(3) 2_645 .
K1 K1 O2 C5 32.3(3) 2_655 .
K1 K1 O3 K1 -95.59(3) 2_645 2_655
K1 K1 O3 C14 27.36(11) 2_645 .
K1 K1 O3 C14 122.95(12) 2_655 .
K1 K1 O4 K1 116.21(4) 2_655 2_645
K1 K1 O4 C15 129.36(13) 2_645 .
K1 K1 O4 C15 -114.43(11) 2_655 .
K1 K1 C15 K1 100.98(3) 2_655 2_645
K1 K1 C15 O4 -35.28(9) 2_645 .
K1 K1 C15 O4 65.70(11) 2_655 .
K1 K1 C15 O5 -178.68(12) 2_655 .
K1 K1 C15 O5 80.34(12) 2_645 .
K1 K1 C15 C13 -151.83(10) 2_645 .
K1 K1 C15 C13 -50.85(9) 2_655 .
K1 O1 C1 N1 -166.7(5) 1_455 .
K1 O1 C1 C2 13.0(7) 1_455 .
K1 O2 C5 N1 21.3(4) . .
K1 O2 C5 C4 -159.24(18) . .
K1 O3 C14 C13 38.51(17) . .
K1 O3 C14 C13 148.65(10) 2_655 .
K1 O4 C15 K1 -120.16(11) . 2_645
K1 O4 C15 K1 120.16(11) 2_645 .
K1 O4 C15 O5 18.0(2) 2_645 .
K1 O4 C15 O5 -102.19(17) . .
K1 O4 C15 C13 82.12(14) . .
K1 O4 C15 C13 -157.72(10) 2_645 .
O1 K1 O2 C5 165.1(3) 1_655 .
O1 K1 O3 K1 85.76(7) 1_655 2_655
O1 K1 O3 C14 -151.29(10) 1_655 .
O1 K1 O4 K1 -37.01(9) 1_655 2_645
O1 K1 O4 C15 92.35(12) 1_655 .
O1 K1 C15 K1 -84.12(6) 1_655 2_645
O1 K1 C15 O4 -119.40(11) 1_655 .
O1 K1 C15 O5 -3.78(16) 1_655 .
O1 K1 C15 C13 124.05(9) 1_655 .
O1 C1 C2 C3 -179.64(18) . .
O1 C1 C2 C6 0.7(3) . .
O2 K1 O3 K1 168.05(5) . 2_655
O2 K1 O3 C14 -69.00(11) . .
O2 K1 O4 K1 -132.03(5) . 2_645
O2 K1 O4 C15 -2.67(11) . .
O2 K1 C15 K1 -147.93(6) . 2_645
O2 K1 C15 O4 176.79(13) . .
O2 K1 C15 O5 -67.59(12) . .
O2 K1 C15 C13 60.24(9) . .
O3 K1 O2 C5 -93.4(3) 2_645 .
O3 K1 O2 C5 23.3(3) . .
O3 K1 O3 K1 -58.22(6) 2_645 2_655
O3 K1 O3 C14 64.73(12) 2_645 .
O3 K1 O4 K1 158.94(6) . 2_645
O3 K1 O4 K1 18.88(4) 2_645 2_645
O3 K1 O4 C15 148.24(12) 2_645 .
O3 K1 O4 C15 -71.70(11) . .
O3 K1 C15 K1 133.25(5) . 2_645
O3 K1 C15 K1 4.57(4) 2_645 2_645
O3 K1 C15 O4 -30.71(11) 2_645 .
O3 K1 C15 O4 97.97(12) . .
O3 K1 C15 O5 84.91(13) 2_645 .
O3 K1 C15 O5 -146.41(14) . .
O3 K1 C15 C13 -18.58(8) . .
O3 K1 C15 C13 -147.26(9) 2_645 .
O4 K1 O2 C5 -47.6(3) . .
O4 K1 O2 C5 65.6(3) 2_655 .
O4 K1 O3 K1 -108.12(4) . 2_655
O4 K1 O3 K1 16.85(4) 2_655 2_655
O4 K1 O3 C14 139.80(12) 2_655 .
O4 K1 O3 C14 14.83(11) . .
O4 K1 O4 K1 94.38(7) 2_655 2_645
O4 K1 O4 C15 -136.26(10) 2_655 .
O4 K1 C15 K1 90.25(5) 2_655 2_645
O4 K1 C15 K1 35.28(9) . 2_645
O4 K1 C15 O4 54.98(11) 2_655 .
O4 K1 C15 O5 115.62(18) . .
O4 K1 C15 O5 170.60(11) 2_655 .
O4 K1 C15 C13 -61.57(11) 2_655 .
O4 K1 C15 C13 -116.55(16) . .
N1 C1 C2 C3 0.1(2) . .
N1 C1 C2 C6 -179.58(16) . .
N1 C13 C14 O3 69.10(18) . .
N1 C13 C15 K1 -87.01(11) . .
N1 C13 C15 K1 -172.76(16) . 2_645
N1 C13 C15 O4 -140.42(14) . .
N1 C13 C15 O5 43.41(19) . .
C1 N1 C5 O2 176.86(17) . .
C1 N1 C5 C4 -2.7(2) . .
C1 N1 C13 C14 98.99(17) . .
C1 N1 C13 C15 -126.07(15) . .
C1 C2 C3 C4 -0.1(2) . .
C1 C2 C3 C9 -179.77(17) . .
C1 C2 C6 C7 179.93(16) . .
C2 C3 C4 C5 -1.2(3) . .
C2 C3 C4 C12 179.05(19) . .
C2 C3 C9 C8 -0.2(3) . .
C2 C3 C9 C10 -179.63(17) . .
C2 C6 C7 C8 -0.1(3) . .
C3 C2 C6 C7 0.2(3) . .
C3 C4 C5 O2 -176.97(16) . .
C3 C4 C5 N1 2.5(2) . .
C3 C4 C12 C11 0.7(3) . .
C3 C9 C10 C11 0.4(3) . .
C4 C3 C9 C8 -179.90(17) . .
C4 C3 C9 C10 0.7(3) . .
C5 N1 C1 O1 -178.87(17) . .
C5 N1 C1 C2 1.4(2) . .
C5 N1 C13 C14 -85.97(17) . .
C5 N1 C13 C15 48.97(18) . .
C5 C4 C12 C11 -178.99(19) . .
C6 C2 C3 C4 179.58(19) . .
C6 C2 C3 C9 -0.1(2) . .
C6 C7 C8 C9 -0.3(3) . .
C7 C8 C9 C3 0.4(3) . .
C7 C8 C9 C10 179.77(19) . .
C8 C9 C10 C11 -178.9(2) . .
C9 C3 C4 C5 178.42(16) . .
C9 C3 C4 C12 -1.3(3) . .
C9 C10 C11 C12 -1.0(4) . .
C10 C11 C12 C4 0.4(4) . .
C12 C4 C5 O2 2.7(3) . .
C12 C4 C5 N1 -177.73(17) . .
C13 N1 C1 O1 -4.2(3) . .
C13 N1 C1 C2 176.07(14) . .
C13 N1 C5 O2 2.2(2) . .
C13 N1 C5 C4 -177.30(13) . .
C14 C13 C15 K1 -39.1(3) . 2_645
C14 C13 C15 K1 46.70(14) . .
C14 C13 C15 O4 -6.7(2) . .
C14 C13 C15 O5 177.12(13) . .
C15 K1 O2 C5 64.2(3) 2_655 .
C15 K1 O2 C5 -48.9(3) . .
C15 K1 O3 K1 -131.65(5) . 2_655
C15 K1 O3 K1 5.14(4) 2_655 2_655
C15 K1 O3 C14 -8.70(10) . .
C15 K1 O3 C14 128.09(11) 2_655 .
C15 K1 O4 K1 -129.36(13) . 2_645
C15 K1 O4 K1 74.76(5) 2_655 2_645
C15 K1 O4 C15 -155.88(12) 2_655 .
C15 K1 C15 K1 65.87(8) 2_655 2_645
C15 K1 C15 O4 30.59(15) 2_655 .
C15 K1 C15 O5 146.21(11) 2_655 .
C15 K1 C15 C13 -85.96(9) 2_655 .
C15 C13 C14 O3 -63.59(19) . .
